data_7150340
loop_
_publ_author_name
'Arany, Andrea'
'Crowley, Patrick J.'
'Fawcett, John'
'Hursthouse, Michael B.'
'Kariuki, Benson M.'
'Light, Mark E.'
'Moralee, Andrew C.'
'Percy, Jonathan M.'
'Salafia, Vittoria'

_publ_section_title
;
 Highly-functionalised difluorinated (hydroxymethyl)conduritol
 analogues via the Diels-Alder reactions of a difluorinated dienophile.
;
_journal_issue 4
_journal_name_full 'Organic &amp; biomolecular chemistry'
_journal_page_first 455
_journal_page_last 465
_journal_paper_doi 10.1039/b314314g
_journal_volume 2
_journal_year 2004
_chemical_formula_moiety 'C11 H16 F2 O3'
_chemical_formula_sum 'C11 H16 F2 O3'
_chemical_formula_weight 234.24
_chemical_name_systematic
;
?
;
_space_group_IT_number 14
_symmetry_cell_setting monoclinic
_symmetry_space_group_name_Hall '-P 2yn'
_symmetry_space_group_name_H-M 'P 1 21/n 1'
_atom_sites_solution_hydrogens geom
_atom_sites_solution_primary direct
_atom_sites_solution_secondary difmap
_audit_creation_method SHELXL-97
_cell_angle_alpha 90.00
_cell_angle_beta 98.998(10)
_cell_angle_gamma 90.00
_cell_formula_units_Z 4
_cell_length_a 9.8294(12)
_cell_length_b 8.3435(13)
_cell_length_c 13.9113(16)
_cell_measurement_reflns_used 1818
_cell_measurement_temperature 200(2)
_cell_measurement_theta_max 28.7
_cell_measurement_theta_min 2.75
_cell_volume 1126.8(3)
_computing_cell_refinement 'MSC Software'
_computing_data_collection 'MSC Software'
_computing_data_reduction 'MSC Software'
_computing_structure_refinement SHELXL97
_computing_structure_solution SHELXS86
_diffrn_ambient_temperature 200(2)
_diffrn_measured_fraction_theta_full 0.900
_diffrn_measured_fraction_theta_max 0.900
_diffrn_measurement_device_type 'Rigaku R-axis IIc Image plate'
_diffrn_measurement_method 'Image plate slices'
_diffrn_radiation_monochromator graphite
_diffrn_radiation_source 'Rotating anode'
_diffrn_radiation_type MoK\a
_diffrn_radiation_wavelength 0.71069
_diffrn_reflns_av_R_equivalents 0.0792
_diffrn_reflns_av_sigmaI/netI 0.0798
_diffrn_reflns_limit_h_max 11
_diffrn_reflns_limit_h_min -11
_diffrn_reflns_limit_k_max 11
_diffrn_reflns_limit_k_min -11
_diffrn_reflns_limit_l_max 18
_diffrn_reflns_limit_l_min -18
_diffrn_reflns_number 8756
_diffrn_reflns_theta_full 28.70
_diffrn_reflns_theta_max 28.70
_diffrn_reflns_theta_min 2.75
_exptl_absorpt_coefficient_mu 0.120
_exptl_absorpt_correction_T_max 0.9650
_exptl_absorpt_correction_T_min 0.9537
_exptl_absorpt_correction_type none
_exptl_crystal_colour clear
_exptl_crystal_density_diffrn 1.381
_exptl_crystal_density_method 'not measured'
_exptl_crystal_description block
_exptl_crystal_F_000 496
_exptl_crystal_size_max 0.40
_exptl_crystal_size_mid 0.30
_exptl_crystal_size_min 0.30
_refine_diff_density_max 0.355
_refine_diff_density_min -0.432
_refine_diff_density_rms 0.076
_refine_ls_extinction_method none
_refine_ls_goodness_of_fit_ref 1.011
_refine_ls_hydrogen_treatment mixed
_refine_ls_matrix_type full
_refine_ls_number_parameters 152
_refine_ls_number_reflns 2615
_refine_ls_number_restraints 0
_refine_ls_restrained_S_all 1.011
_refine_ls_R_factor_all 0.0860
_refine_ls_R_factor_gt 0.0646
_refine_ls_shift/su_max 0.001
_refine_ls_shift/su_mean 0.000
_refine_ls_structure_factor_coef Fsqd
_refine_ls_weighting_details 'calc w=1/[\s^2^(Fo^2^)+(0.1341P)^2^+0.0000P] where P=(Fo^2^+2Fc^2^)/3'
_refine_ls_weighting_scheme calc
_refine_ls_wR_factor_gt 0.1743
_refine_ls_wR_factor_ref 0.2216
_reflns_number_gt 1818
_reflns_number_total 2615
_reflns_threshold_expression >2sigma(I)
_cod_data_source_file b314314g.txt
_cod_data_source_block 31
_cod_depositor_comments
;
The following automatic conversions were performed:
'_symmetry_cell_setting' value 'Monoclinic' changed to 'monoclinic'
according to '/home/saulius/struct/CIF-dictionaries/cif_core.dic'
dictionary named 'cif_core.dic' version 2.4.1 from 2010-06-29.

Automatic conversion script
Id: cif_fix_enum 1527 2010-12-29 10:47:43Z saulius 
;
_cod_original_sg_symbol_H-M P21/n
_cod_database_code 7150340

loop_
_symmetry_equiv_pos_as_xyz
'x, y, z'
'-x+1/2, y+1/2, -z+1/2'
'-x, -y, -z'
'x-1/2, -y-1/2, z-1/2'

loop_
_atom_site_label
_atom_site_type_symbol
_atom_site_fract_x
_atom_site_fract_y
_atom_site_fract_z
_atom_site_U_iso_or_equiv
_atom_site_adp_type
_atom_site_occupancy
_atom_site_symmetry_multiplicity
_atom_site_calc_flag
_atom_site_refinement_flags
_atom_site_disorder_assembly
_atom_site_disorder_group
O1 O 0.68104(16) 0.34485(18) 0.50665(11) 0.0299(4) Uani 1 1 d . . .
O2 O 0.88700(17) 0.43949(19) 0.58690(11) 0.0352(4) Uani 1 1 d . . .
O3 O 0.8272(2) 0.4511(2) 0.36262(12) 0.0369(4) Uani 1 1 d . . .
F1 F 0.70824(17) 0.04677(18) 0.57809(10) 0.0436(4) Uani 1 1 d . . .
F2 F 0.85039(16) -0.02924(16) 0.48284(11) 0.0438(4) Uani 1 1 d . . .
C1 C 0.7858(2) 0.2454(2) 0.47679(14) 0.0282(5) Uani 1 1 d . . .
C2 C 0.7390(3) 0.0718(3) 0.48627(16) 0.0328(5) Uani 1 1 d . . .
C3 C 0.6205(2) 0.0231(3) 0.41178(17) 0.0350(5) Uani 1 1 d . . .
H3 H 0.5720 -0.0727 0.4210 0.042 Uiso 1 1 calc R . .
C4 C 0.5812(2) 0.1109(3) 0.33270(16) 0.0361(5) Uani 1 1 d . . .
H4 H 0.5043 0.0748 0.2879 0.043 Uiso 1 1 calc R . .
C5 C 0.6500(2) 0.2632(3) 0.30942(16) 0.0354(5) Uani 1 1 d . . .
H5A H 0.5916 0.3551 0.3220 0.043 Uiso 1 1 calc R . .
H5B H 0.6575 0.2639 0.2393 0.043 Uiso 1 1 calc R . .
C6 C 0.7951(2) 0.2854(3) 0.36915(15) 0.0304(5) Uani 1 1 d . . .
C7 C 0.9012(3) 0.1839(3) 0.32598(17) 0.0410(6) Uani 1 1 d . . .
H7A H 0.8696 0.0724 0.3196 0.062 Uiso 1 1 calc R . .
H7B H 0.9901 0.1887 0.3690 0.062 Uiso 1 1 calc R . .
H7C H 0.9115 0.2258 0.2617 0.062 Uiso 1 1 calc R . .
C8 C 0.9159(2) 0.2858(3) 0.55032(15) 0.0316(5) Uani 1 1 d . . .
H8A H 0.9310 0.2056 0.6033 0.038 Uiso 1 1 calc R . .
H8B H 0.9985 0.2897 0.5178 0.038 Uiso 1 1 calc R . .
C9 C 0.7394(2) 0.4530(3) 0.58263(15) 0.0318(5) Uani 1 1 d . . .
C10 C 0.6972(3) 0.6220(3) 0.5531(2) 0.0437(6) Uani 1 1 d . . .
H10A H 0.5970 0.6322 0.5474 0.066 Uiso 1 1 calc R . .
H10B H 0.7257 0.6465 0.4902 0.066 Uiso 1 1 calc R . .
H10C H 0.7417 0.6971 0.6024 0.066 Uiso 1 1 calc R . .
C11 C 0.6956(3) 0.4018(4) 0.67754(18) 0.0480(7) Uani 1 1 d . . .
H11A H 0.5949 0.3945 0.6691 0.072 Uiso 1 1 calc R . .
H11B H 0.7278 0.4808 0.7281 0.072 Uiso 1 1 calc R . .
H11C H 0.7358 0.2969 0.6968 0.072 Uiso 1 1 calc R . .
H12 H 0.909(3) 0.464(4) 0.373(2) 0.042(8) Uiso 1 1 d . . .

loop_
_atom_site_aniso_label
_atom_site_aniso_U_11
_atom_site_aniso_U_22
_atom_site_aniso_U_33
_atom_site_aniso_U_23
_atom_site_aniso_U_13
_atom_site_aniso_U_12
O1 0.0353(9) 0.0289(8) 0.0245(7) -0.0046(6) 0.0015(6) 0.0002(6)
O2 0.0350(9) 0.0326(9) 0.0359(9) -0.0099(6) -0.0007(6) -0.0006(6)
O3 0.0467(12) 0.0304(9) 0.0334(9) 0.0054(6) 0.0054(7) -0.0047(7)
F1 0.0597(10) 0.0405(8) 0.0297(7) 0.0092(6) 0.0044(6) -0.0087(7)
F2 0.0448(9) 0.0265(7) 0.0579(9) 0.0033(6) 0.0017(7) 0.0062(6)
C1 0.0357(11) 0.0251(10) 0.0226(9) -0.0003(7) 0.0009(7) 0.0011(8)
C2 0.0431(13) 0.0262(10) 0.0278(10) 0.0027(8) 0.0010(9) 0.0031(9)
C3 0.0365(13) 0.0305(11) 0.0374(12) -0.0070(9) 0.0042(9) -0.0061(9)
C4 0.0324(12) 0.0430(13) 0.0313(11) -0.0090(9) 0.0002(8) -0.0032(9)
C5 0.0428(13) 0.0395(13) 0.0220(10) -0.0001(8) -0.0013(8) 0.0019(9)
C6 0.0401(12) 0.0272(10) 0.0233(10) 0.0003(7) 0.0024(8) 0.0004(8)
C7 0.0539(15) 0.0390(13) 0.0312(12) -0.0051(9) 0.0099(10) -0.0013(11)
C8 0.0383(12) 0.0278(11) 0.0269(10) -0.0034(8) -0.0009(8) 0.0005(8)
C9 0.0367(12) 0.0305(11) 0.0275(10) -0.0067(8) 0.0026(8) -0.0054(8)
C10 0.0467(15) 0.0331(13) 0.0513(15) -0.0083(11) 0.0074(11) 0.0027(10)
C11 0.0625(18) 0.0538(17) 0.0282(12) -0.0066(10) 0.0090(11) -0.0059(13)

loop_
_atom_type_symbol
_atom_type_description
_atom_type_scat_dispersion_real
_atom_type_scat_dispersion_imag
_atom_type_scat_source
C C 0.0033 0.0016 'International Tables Vol C Tables 4.2.6.8 and 6.1.1.4'
H H 0.0000 0.0000 'International Tables Vol C Tables 4.2.6.8 and 6.1.1.4'
O O 0.0106 0.0060 'International Tables Vol C Tables 4.2.6.8 and 6.1.1.4'
F F 0.0171 0.0103 'International Tables Vol C Tables 4.2.6.8 and 6.1.1.4'

loop_
_geom_angle_atom_site_label_1
_geom_angle_atom_site_label_2
_geom_angle_atom_site_label_3
_geom_angle
_geom_angle_site_symmetry_1
_geom_angle_site_symmetry_3
_geom_angle_publ_flag
C1 O1 C9 110.72(16) . . ?
C8 O2 C9 108.07(16) . . ?
O1 C1 C2 106.48(18) . . ?
O1 C1 C8 103.88(16) . . ?
C2 C1 C8 112.19(17) . . ?
O1 C1 C6 108.01(16) . . ?
C2 C1 C6 110.50(17) . . ?
C8 C1 C6 115.12(18) . . ?
F1 C2 F2 103.25(17) . . ?
F1 C2 C3 110.1(2) . . ?
F2 C2 C3 110.22(18) . . ?
F1 C2 C1 109.66(17) . . ?
F2 C2 C1 108.80(19) . . ?
C3 C2 C1 114.23(18) . . ?
C4 C3 C2 121.4(2) . . ?
C3 C4 C5 124.3(2) . . ?
C4 C5 C6 113.27(19) . . ?
O3 C6 C7 109.84(19) . . ?
O3 C6 C5 106.08(18) . . ?
C7 C6 C5 110.46(18) . . ?
O3 C6 C1 108.49(17) . . ?
C7 C6 C1 113.92(18) . . ?
C5 C6 C1 107.73(18) . . ?
O2 C8 C1 103.99(17) . . ?
O1 C9 O2 105.28(17) . . ?
O1 C9 C10 108.95(18) . . ?
O2 C9 C10 108.35(19) . . ?
O1 C9 C11 109.21(19) . . ?
O2 C9 C11 111.3(2) . . ?
C10 C9 C11 113.5(2) . . ?

loop_
_geom_bond_atom_site_label_1
_geom_bond_atom_site_label_2
_geom_bond_distance
_geom_bond_site_symmetry_2
_geom_bond_publ_flag
O1 C1 1.433(3) . ?
O1 C9 1.439(2) . ?
O2 C8 1.425(3) . ?
O2 C9 1.447(3) . ?
O3 C6 1.424(3) . ?
F1 C2 1.374(3) . ?
F2 C2 1.389(3) . ?
C1 C2 1.532(3) . ?
C1 C8 1.545(3) . ?
C1 C6 1.551(3) . ?
C2 C3 1.489(3) . ?
C3 C4 1.328(3) . ?
C4 C5 1.498(3) . ?
C5 C6 1.545(3) . ?
C6 C7 1.536(3) . ?
C9 C10 1.509(3) . ?
C9 C11 1.513(3) . ?
